data_7028064
loop_
_publ_author_name
'Steinborn, Dirk'
'Rausch, Mario'
'Bruhn, Clemens'
'Schmidt, Harry'
'Str\"ohl, Dieter'

_publ_section_title
;
 Syntheses and structures of novel cyclic and dinuclear organorhodoximes:
 a homologous series of di- to penta-methylene-bridged
 complexes&#x200A;&#x2021;
;
_journal_issue 2
_journal_name_full 'Journal of the Chemical Society, Dalton Transactions'
_journal_page_first 221
_journal_paper_doi 10.1039/a706184f
_journal_year 1998
_chemical_compound_source 'see text'
_chemical_formula_sum 'C29 H34 N4 O4 P Rh'
_chemical_formula_weight 636.48
_chemical_melting_point '170-172 \% C decomp.'
_chemical_name_systematic
; 
 ? 
;
_space_group_IT_number 15
_symmetry_cell_setting monoclinic
_symmetry_space_group_name_Hall '-I 2ya'
_symmetry_space_group_name_H-M 'I 1 2/a 1'
_atom_sites_solution_hydrogens geom
_atom_sites_solution_primary direct
_atom_sites_solution_secondary difmap
_audit_creation_method SHELXL
_cell_angle_alpha 90.00
_cell_angle_beta 100.232(12)
_cell_angle_gamma 90.00
_cell_formula_units_Z 8
_cell_length_a 15.298(2)
_cell_length_b 11.928(2)
_cell_length_c 33.903(5)
_cell_measurement_reflns_used 2000
_cell_measurement_temperature 293(2)
_cell_volume 6088.0(16)
_computing_cell_refinement
;
 Stoe IPDS-software (STOE publication 4805-010, 1996)
;
_computing_data_collection
;
 Stoe IPDS-software (STOE publication 4805-010, 1996)
;
_computing_data_reduction
;
 Stoe IPDS-software (STOE publication 4805-010, 1996)
;
_computing_molecular_graphics 'ORTEPIII (Johnson, C. K., 1997)'
_computing_publication_material 'SHELXL-93 (Sheldrick, 1993)'
_computing_structure_refinement 'SHELXL-93 (Sheldrick, 1993)'
_computing_structure_solution 'SHELXS-86 (Sheldrick, 1990)'
_diffrn_ambient_temperature 293(2)
_diffrn_measurement_device 'STOE Image Plate Detection System'
_diffrn_measurement_method
;
 The reciprocical space was scanned with 133 images each of which
 with an exposure time of 5 min and a rotation angle of 1.5
degrees.
;
_diffrn_radiation_monochromator graphite
_diffrn_radiation_source 'fine-focus sealed tube'
_diffrn_radiation_type MoK\a
_diffrn_radiation_wavelength 0.71073
_diffrn_reflns_av_R_equivalents 0.1032
_diffrn_reflns_av_sigmaI/netI 0.0595
_diffrn_reflns_limit_h_max 17
_diffrn_reflns_limit_h_min -17
_diffrn_reflns_limit_k_max 13
_diffrn_reflns_limit_k_min -13
_diffrn_reflns_limit_l_max 38
_diffrn_reflns_limit_l_min -38
_diffrn_reflns_number 25709
_diffrn_reflns_theta_max 23.97
_diffrn_reflns_theta_min 1.81
_diffrn_standards_decay_% <1
_diffrn_standards_interval_count none
_diffrn_standards_interval_time none
_diffrn_standards_number 'max. 50 per image'
_exptl_absorpt_coefficient_mu 0.652
_exptl_absorpt_correction_type numerical
_exptl_crystal_colour orange
_exptl_crystal_density_diffrn 1.389
_exptl_crystal_density_meas ?
_exptl_crystal_density_method none
_exptl_crystal_description plate
_exptl_crystal_F_000 2624
_exptl_crystal_size_max 0.2
_exptl_crystal_size_mid 0.2
_exptl_crystal_size_min 0.05
_refine_diff_density_max 2.199
_refine_diff_density_min -0.509
_refine_diff_density_rms 0.174
_refine_ls_extinction_coef none
_refine_ls_extinction_method none
_refine_ls_goodness_of_fit_all 1.116
_refine_ls_goodness_of_fit_obs 1.206
_refine_ls_hydrogen_treatment 'riding model'
_refine_ls_matrix_type full
_refine_ls_number_parameters 352
_refine_ls_number_reflns 4725
_refine_ls_number_restraints 0
_refine_ls_restrained_S_all 1.116
_refine_ls_restrained_S_obs 1.206
_refine_ls_R_factor_all 0.0956
_refine_ls_R_factor_obs 0.0649
_refine_ls_shift/esd_max -0.001
_refine_ls_shift/esd_mean 0.000
_refine_ls_structure_factor_coef Fsqd
_refine_ls_weighting_details 'w=1/[\s^2^(Fo^2^)+(0.1260P)^2^+46.1524P] where P=(Fo^2^+2Fc^2^)/3'
_refine_ls_weighting_scheme calc
_refine_ls_wR_factor_all 0.2269
_refine_ls_wR_factor_obs 0.2063
_reflns_number_observed 3410
_reflns_number_total 4725
_reflns_observed_criterion >2sigma(I)
_cod_data_source_file f706184dsup1.cif
_cod_data_source_block ipds114
_cod_depositor_comments
;
The following automatic conversions were performed:

'_exptl_crystal_density_meas' value 'none' was changed to '?' - the
value is perceived as not measured.

Automatic conversion script
Id: cif_fix_values 3008 2015-01-20 13:52:24Z robertas 

The following automatic conversions were performed:

'_refine_ls_weighting_scheme' value 'calc
w=1/[\s^2^(Fo^2^)+(0.1260P)^2^+46.1524P] where P=(Fo^2^+2Fc^2^)/3'
was changed to 'calc'. New tag '_refine_ls_weighting_details' was
created. The value of the new tag was set to
'w=1/[\s^2^(Fo^2^)+(0.1260P)^2^+46.1524P] where P=(Fo^2^+2Fc^2^)/3'.

Automatic conversion script
Id: cif_fix_values 3143 2015-03-26 13:38:13Z robertas 
;
_cod_original_cell_volume 6088.0(15)
_cod_original_sg_symbol_H-M 'I 2/a'
_cod_database_code 7028064

loop_
_symmetry_equiv_pos_as_xyz
'x, y, z'
'-x+1/2, y, -z'
'x+1/2, y+1/2, z+1/2'
'-x+1, y+1/2, -z+1/2'
'-x, -y, -z'
'x-1/2, -y, z'
'-x+1/2, -y+1/2, -z+1/2'
'x, -y+1/2, z+1/2'

loop_
_atom_site_aniso_label
_atom_site_aniso_U_11
_atom_site_aniso_U_22
_atom_site_aniso_U_33
_atom_site_aniso_U_23
_atom_site_aniso_U_13
_atom_site_aniso_U_12
Rh 0.0346(4) 0.0432(5) 0.0192(4) -0.0018(3) 0.0026(3) 0.0002(3)
C1 0.069(7) 0.053(7) 0.084(9) 0.014(6) 0.028(6) -0.001(6)
C2 0.038(5) 0.046(6) 0.036(5) -0.001(4) 0.012(4) 0.005(4)
C3 0.036(5) 0.048(6) 0.052(6) -0.006(5) 0.005(4) 0.002(5)
C4 0.049(6) 0.058(7) 0.080(8) -0.013(6) 0.012(6) -0.009(5)
C5 0.052(6) 0.073(8) 0.048(6) 0.013(6) 0.023(5) 0.010(6)
C6 0.040(5) 0.042(6) 0.035(5) 0.009(4) 0.009(4) 0.010(4)
C7 0.039(5) 0.047(6) 0.029(5) 0.004(4) 0.005(4) -0.001(4)
C8 0.056(6) 0.063(8) 0.068(7) -0.001(6) 0.017(5) -0.017(5)
C9 0.034(5) 0.057(6) 0.020(4) 0.005(4) 0.000(3) 0.005(4)
C10 0.039(5) 0.063(7) 0.044(6) 0.006(5) -0.005(4) -0.006(5)
C11 0.056(7) 0.071(8) 0.059(7) 0.000(6) -0.005(5) -0.014(6)
C12 0.035(5) 0.093(10) 0.038(6) -0.002(6) -0.009(4) 0.005(6)
C13 0.051(6) 0.087(9) 0.026(5) 0.006(5) -0.005(4) 0.019(6)
C14 0.048(6) 0.073(8) 0.032(5) 0.003(5) 0.008(4) 0.007(5)
C15 0.033(5) 0.053(7) 0.035(5) 0.005(4) 0.000(4) 0.008(4)
C16 0.050(6) 0.057(7) 0.039(5) 0.002(5) 0.011(4) 0.007(5)
C17 0.055(6) 0.056(7) 0.064(7) 0.017(6) 0.017(5) 0.014(5)
C18 0.055(7) 0.054(8) 0.086(9) 0.016(7) 0.012(6) 0.006(5)
C19 0.062(7) 0.065(8) 0.076(9) -0.023(7) 0.004(6) -0.005(6)
C20 0.054(6) 0.056(7) 0.043(6) -0.010(5) 0.009(4) -0.003(5)
C21 0.040(5) 0.047(6) 0.024(4) 0.002(4) 0.004(4) 0.000(4)
C22 0.048(5) 0.062(7) 0.025(5) -0.001(4) 0.004(4) 0.010(5)
C23 0.062(7) 0.079(8) 0.025(5) -0.002(5) 0.001(4) 0.013(6)
C24 0.072(7) 0.080(9) 0.037(6) -0.001(6) 0.024(5) 0.003(6)
C25 0.046(6) 0.092(9) 0.046(6) -0.002(6) 0.017(5) 0.010(6)
C26 0.053(6) 0.075(8) 0.033(5) 0.010(5) 0.013(4) 0.016(5)
C27 0.048(5) 0.047(6) 0.045(5) 0.001(5) 0.006(4) 0.008(5)
C28 0.048(6) 0.065(8) 0.058(7) 0.011(6) 0.001(5) 0.006(5)
C29 0.057(6) 0.070(8) 0.037(5) 0.009(5) -0.007(4) 0.009(6)
N1 0.038(4) 0.047(5) 0.024(4) -0.002(3) 0.002(3) 0.003(4)
N2 0.038(4) 0.054(5) 0.038(4) -0.013(4) 0.002(3) -0.002(4)
N3 0.045(4) 0.053(5) 0.017(4) -0.003(3) 0.006(3) 0.010(4)
N4 0.040(4) 0.043(5) 0.021(4) -0.004(3) 0.001(3) 0.001(3)
O1 0.061(4) 0.060(5) 0.028(3) 0.004(3) 0.004(3) 0.007(3)
O2 0.064(4) 0.077(5) 0.027(3) -0.019(3) -0.001(3) -0.009(4)
O3 0.066(4) 0.079(5) 0.020(3) -0.008(3) 0.004(3) -0.002(4)
O4 0.061(4) 0.063(5) 0.030(4) -0.007(3) 0.002(3) -0.007(4)
P 0.0368(12) 0.048(2) 0.0191(10) 0.0005(10) 0.0013(8) 0.0035(10)

loop_
_atom_site_label
_atom_site_type_symbol
_atom_site_fract_x
_atom_site_fract_y
_atom_site_fract_z
_atom_site_U_iso_or_equiv
_atom_site_thermal_displace_type
_atom_site_occupancy
_atom_site_calc_flag
_atom_site_refinement_flags
Rh Rh 0.27740(4) 0.12161(6) 0.36746(2) 0.0326(3) Uani 1 d .
C1 C 0.1620(8) -0.1336(10) 0.4321(4) 0.067(3) Uani 1 d .
H1A H 0.2042(8) -0.1938(10) 0.4372(4) 0.080 Uiso 1 calc R
H1B H 0.1044(8) -0.1634(10) 0.4214(4) 0.080 Uiso 1 calc R
H1C H 0.1597(8) -0.0945(10) 0.4566(4) 0.080 Uiso 1 calc R
C2 C 0.1896(6) -0.0551(8) 0.4028(3) 0.039(2) Uani 1 d .
C3 C 0.1633(6) -0.0719(9) 0.3607(3) 0.046(2) Uani 1 d .
C4 C 0.0994(7) -0.1598(10) 0.3411(4) 0.062(3) Uani 1 d .
H4A H 0.0756(7) -0.2001(10) 0.3613(4) 0.075 Uiso 1 calc R
H4B H 0.1300(7) -0.2109(10) 0.3264(4) 0.075 Uiso 1 calc R
H4C H 0.0519(7) -0.1244(10) 0.3231(4) 0.075 Uiso 1 calc R
C5 C 0.4155(7) 0.3191(10) 0.2918(3) 0.056(3) Uani 1 d .
H5A H 0.4792(7) 0.3218(10) 0.2985(3) 0.067 Uiso 1 calc R
H5B H 0.3926(7) 0.3938(10) 0.2872(3) 0.067 Uiso 1 calc R
H5C H 0.3984(7) 0.2751(10) 0.2679(3) 0.067 Uiso 1 calc R
C6 C 0.3786(6) 0.2666(8) 0.3258(3) 0.039(2) Uani 1 d .
C7 C 0.3987(6) 0.3042(8) 0.3671(3) 0.038(2) Uani 1 d .
C8 C 0.4582(7) 0.4015(9) 0.3816(4) 0.061(3) Uani 1 d .
H8A H 0.4497(7) 0.4598(9) 0.3617(4) 0.074 Uiso 1 calc R
H8B H 0.5191(7) 0.3774(9) 0.3860(4) 0.074 Uiso 1 calc R
H8C H 0.4439(7) 0.4295(9) 0.4062(4) 0.074 Uiso 1 calc R
C9 C 0.0552(5) 0.2451(8) 0.3189(2) 0.037(2) Uani 1 d .
C10 C 0.0148(6) 0.1425(9) 0.3126(3) 0.050(3) Uani 1 d .
H10 H 0.0407(6) 0.0802(9) 0.3266(3) 0.060 Uiso 1 calc R
C11 C -0.0653(7) 0.1302(10) 0.2853(3) 0.064(3) Uani 1 d .
H11 H -0.0915(7) 0.0599(10) 0.2810(3) 0.077 Uiso 1 calc R
C12 C -0.1046(6) 0.2209(11) 0.2653(3) 0.057(3) Uani 1 d .
H12 H -0.1576(6) 0.2130(11) 0.2472(3) 0.069 Uiso 1 calc R
C13 C -0.0646(7) 0.3257(11) 0.2721(3) 0.056(3) Uani 1 d .
H13 H -0.0912(7) 0.3883(11) 0.2586(3) 0.067 Uiso 1 calc R
C14 C 0.0141(6) 0.3368(10) 0.2986(3) 0.051(3) Uani 1 d .
H14 H 0.0401(6) 0.4072(10) 0.3030(3) 0.061 Uiso 1 calc R
C15 C 0.1924(6) 0.3985(8) 0.3523(3) 0.041(2) Uani 1 d .
C16 C 0.2153(6) 0.4266(9) 0.3146(3) 0.048(2) Uani 1 d .
H16 H 0.2067(6) 0.3745(9) 0.2939(3) 0.058 Uiso 1 calc R
C17 C 0.2505(7) 0.5320(10) 0.3086(3) 0.058(3) Uani 1 d .
H17 H 0.2641(7) 0.5500(10) 0.2837(3) 0.069 Uiso 1 calc R
C18 C 0.2653(7) 0.6099(10) 0.3393(4) 0.065(3) Uani 1 d .
H18 H 0.2890(7) 0.6800(10) 0.3354(4) 0.078 Uiso 1 calc R
C19 C 0.2442(8) 0.5814(11) 0.3759(4) 0.069(3) Uani 1 d .
H19 H 0.2544(8) 0.6332(11) 0.3967(4) 0.082 Uiso 1 calc R
C20 C 0.2080(7) 0.4767(9) 0.3828(3) 0.051(3) Uani 1 d .
H20 H 0.1946(7) 0.4600(9) 0.4078(3) 0.061 Uiso 1 calc R
C21 C 0.1012(6) 0.2664(8) 0.4044(2) 0.037(2) Uani 1 d .
C22 C 0.1530(6) 0.2419(9) 0.4410(2) 0.045(2) Uani 1 d .
H22 H 0.2129(6) 0.2253(9) 0.4425(2) 0.054 Uiso 1 calc R
C23 C 0.1161(7) 0.2417(10) 0.4759(3) 0.056(3) Uani 1 d .
H23 H 0.1511(7) 0.2232(10) 0.5004(3) 0.068 Uiso 1 calc R
C24 C 0.0287(7) 0.2689(10) 0.4740(3) 0.061(3) Uani 1 d .
H24 H 0.0041(7) 0.2692(10) 0.4972(3) 0.074 Uiso 1 calc R
C25 C -0.0232(7) 0.2958(10) 0.4376(3) 0.060(3) Uani 1 d .
H25 H -0.0824(7) 0.3155(10) 0.4363(3) 0.072 Uiso 1 calc R
C26 C 0.0132(7) 0.2935(10) 0.4025(3) 0.053(3) Uani 1 d .
H26 H -0.0222(7) 0.3103(10) 0.3779(3) 0.064 Uiso 1 calc R
C27 C 0.3887(6) 0.0138(9) 0.3817(3) 0.047(2) Uani 1 d .
H27A H 0.3708(6) -0.0625(9) 0.3743(3) 0.056 Uiso 1 calc R
H27B H 0.4337(6) 0.0356(9) 0.3663(3) 0.056 Uiso 1 calc R
C28 C 0.4286(7) 0.0189(10) 0.4274(3) 0.058(3) Uani 1 d .
H28A H 0.4833(7) -0.0241(10) 0.4319(3) 0.070 Uiso 1 calc R
H28B H 0.4442(7) 0.0962(10) 0.4342(3) 0.070 Uiso 1 calc R
C29 C 0.3703(7) -0.0234(10) 0.4558(3) 0.057(3) Uani 1 d .
H29A H 0.3579(7) -0.1023(10) 0.4505(3) 0.068 Uiso 1 calc R
H29B H 0.4026(7) -0.0170(10) 0.4831(3) 0.068 Uiso 1 calc R
N1 N 0.2410(4) 0.0307(6) 0.4122(2) 0.037(2) Uani 1 d .
N2 N 0.2028(5) -0.0034(7) 0.3390(2) 0.044(2) Uani 1 d .
N3 N 0.3223(5) 0.1839(7) 0.3204(2) 0.039(2) Uani 1 d .
N4 N 0.3573(4) 0.2502(6) 0.3920(2) 0.035(2) Uani 1 d .
O1 O 0.2854(4) 0.0372(6) 0.4528(2) 0.050(2) Uani 1 d .
O2 O 0.1909(4) -0.0114(6) 0.2990(2) 0.057(2) Uani 1 d .
O3 O 0.2976(5) 0.1412(6) 0.2822(2) 0.055(2) Uani 1 d .
H3 H 0.2622(5) 0.0897(6) 0.2826(2) 0.066 Uiso 1 calc R
O4 O 0.3676(4) 0.2796(6) 0.4295(2) 0.052(2) Uani 1 d .
P P 0.15276(15) 0.2576(2) 0.35906(6) 0.0351(6) Uani 1 d .

loop_
_atom_type_symbol
_atom_type_description
_atom_type_scat_dispersion_real
_atom_type_scat_dispersion_imag
_atom_type_scat_source
Rh Rh -1.1178 0.9187 'International Tables Vol C Tables 4.2.6.8 and 6.1.1.4'
C C 0.0033 0.0016 'International Tables Vol C Tables 4.2.6.8 and 6.1.1.4'
N N 0.0061 0.0033 'International Tables Vol C Tables 4.2.6.8 and 6.1.1.4'
O O 0.0106 0.0060 'International Tables Vol C Tables 4.2.6.8 and 6.1.1.4'
P P 0.1023 0.0942 'International Tables Vol C Tables 4.2.6.8 and 6.1.1.4'
H H 0.0000 0.0000 'International Tables Vol C Tables 4.2.6.8 and 6.1.1.4'

loop_
_geom_angle_atom_site_label_1
_geom_angle_atom_site_label_2
_geom_angle_atom_site_label_3
_geom_angle
N3 Rh N2 98.1(3)
N3 Rh N1 169.2(3)
N2 Rh N1 75.7(3)
N3 Rh N4 77.2(3)
N2 Rh N4 175.2(3)
N1 Rh N4 108.8(3)
N3 Rh C27 91.7(3)
N2 Rh C27 91.3(4)
N1 Rh C27 79.7(3)
N4 Rh C27 88.0(3)
N3 Rh P 91.8(2)
N2 Rh P 94.0(2)
N1 Rh P 97.4(2)
N4 Rh P 87.0(2)
C27 Rh P 173.1(3)
N1 C2 C3 114.2(8)
N1 C2 C1 124.5(9)
C3 C2 C1 121.3(10)
N2 C3 C2 113.3(8)
N2 C3 C4 120.9(9)
C2 C3 C4 125.8(10)
N3 C6 C7 113.1(8)
N3 C6 C5 122.4(9)
C7 C6 C5 124.5(9)
N4 C7 C6 115.1(8)
N4 C7 C8 120.4(8)
C6 C7 C8 124.4(8)
C10 C9 C14 118.4(8)
C10 C9 P 118.1(7)
C14 C9 P 122.9(8)
C9 C10 C11 120.8(10)
C12 C11 C10 120.2(11)
C11 C12 C13 119.3(9)
C14 C13 C12 120.2(10)
C13 C14 C9 121.2(11)
C20 C15 C16 118.4(10)
C20 C15 P 123.2(8)
C16 C15 P 118.2(8)
C17 C16 C15 120.4(10)
C18 C17 C16 120.6(11)
C19 C18 C17 118.6(11)
C18 C19 C20 122.1(11)
C15 C20 C19 119.8(10)
C26 C21 C22 119.5(8)
C26 C21 P 122.2(6)
C22 C21 P 118.3(7)
C21 C22 C23 120.5(9)
C24 C23 C22 120.0(9)
C23 C24 C25 119.8(9)
C24 C25 C26 120.3(10)
C21 C26 C25 119.9(9)
C28 C27 Rh 111.0(7)
C29 C28 C27 116.6(8)
O1 C29 C28 113.8(8)
C2 N1 O1 116.5(7)
C2 N1 Rh 118.3(6)
O1 N1 Rh 123.2(5)
C3 N2 O2 121.9(8)
C3 N2 Rh 118.1(6)
O2 N2 Rh 120.0(6)
C6 N3 O3 118.5(7)
C6 N3 Rh 119.0(6)
O3 N3 Rh 122.5(6)
O4 N4 C7 120.5(7)
O4 N4 Rh 124.0(5)
C7 N4 Rh 115.5(6)
N1 O1 C29 107.7(6)
C15 P C9 103.1(4)
C15 P C21 104.7(4)
C9 P C21 102.1(4)
C15 P Rh 110.7(3)
C9 P Rh 122.6(3)
C21 P Rh 112.0(3)

loop_
_geom_bond_atom_site_label_1
_geom_bond_atom_site_label_2
_geom_bond_distance
Rh N3 1.989(7)
Rh N2 2.016(8)
Rh N1 2.022(7)
Rh N4 2.044(7)
Rh C27 2.120(9)
Rh P 2.481(2)
C1 C2 1.480(14)
C2 N1 1.295(12)
C2 C3 1.426(13)
C3 N2 1.314(13)
C3 C4 1.505(14)
C5 C6 1.510(13)
C6 N3 1.300(12)
C6 C7 1.451(12)
C7 N4 1.309(11)
C7 C8 1.502(13)
C9 C10 1.371(13)
C9 C14 1.382(13)
C9 P 1.838(8)
C10 C11 1.406(13)
C11 C12 1.36(2)
C12 C13 1.39(2)
C13 C14 1.376(13)
C15 C20 1.382(13)
C15 C16 1.424(13)
C15 P 1.816(10)
C16 C17 1.397(15)
C17 C18 1.39(2)
C18 C19 1.38(2)
C19 C20 1.40(2)
C21 C26 1.375(13)
C21 C22 1.381(12)
C21 P 1.850(8)
C22 C23 1.398(13)
C23 C24 1.367(14)
C24 C25 1.384(14)
C25 C26 1.399(13)
C27 C28 1.563(13)
C28 C29 1.514(14)
C29 O1 1.474(12)
N1 O1 1.424(9)
N2 O2 1.339(9)
N3 O3 1.380(9)
N4 O4 1.303(9)
